data_4500957
loop_
_publ_author_name
'Yakovenko, Andrey A.'
'Gallegos, Jose H.'
'Antipin, Mikhail Yu.'
'Masunov, Artem'
'Timofeeva, Tatiana V.'

_publ_section_title
;
 Crystal Morphology as an Evidence of Supramolecular Organization in
 Adducts of 1,2-Bis(chloromercurio)tetrafluorobenzene with Organic Esters
;
_journal_issue 9
_journal_name_full 'Crystal Growth &amp; Design'
_journal_page_first 3964
_journal_paper_doi 10.1021/cg200547k
_journal_volume 11
_journal_year 2011
_chemical_formula_moiety 'C5 H10 O3'
_chemical_formula_sum 'C5 H10 O3'
_chemical_formula_weight 118.13
_chemical_name_systematic
; 
 ? 
;
_space_group_IT_number 33
_symmetry_cell_setting orthorhombic
_symmetry_space_group_name_Hall 'P 2c -2n'
_symmetry_space_group_name_H-M 'P n a 21'
_atom_sites_solution_hydrogens geom
_atom_sites_solution_primary direct
_atom_sites_solution_secondary difmap
_audit_creation_method SHELXL-97
_cell_angle_alpha 90.00
_cell_angle_beta 90.00
_cell_angle_gamma 90.00
_cell_formula_units_Z 16
_cell_length_a 20.9055(9)
_cell_length_b 13.4391(6)
_cell_length_c 9.3136(4)
_cell_measurement_reflns_used 6128
_cell_measurement_temperature 100(2)
_cell_measurement_theta_max 28.67
_cell_measurement_theta_min 2.47
_cell_volume 2616.7(2)
_computing_cell_refinement 'SAINT+ ver. 6.2 (Bruker, 2001)'
_computing_data_collection 'APEX2  (Bruker, 2005)'
_computing_data_reduction 'SAINT+ ver. 6.2 (Bruker, 2001)'
_computing_molecular_graphics 'SHELXTL ver. 6.12 (Sheldrick, 2001)'
_computing_publication_material 'SHELXTL ver. 6.12 (Sheldrick, 2001)'
_computing_structure_refinement 'SHELXTL ver. 6.12 (Sheldrick, 2001)'
_computing_structure_solution 'SHELXTL ver. 6.12 (Sheldrick, 2001)'
_diffrn_ambient_temperature 100(2)
_diffrn_measured_fraction_theta_full 0.911
_diffrn_measured_fraction_theta_max 0.911
_diffrn_measurement_device_type 'Bruker SMART APEX II CCD area detector'
_diffrn_measurement_method 'omega scan'
_diffrn_radiation_monochromator graphite
_diffrn_radiation_source 'fine-focus sealed tube'
_diffrn_radiation_type MoK\a
_diffrn_radiation_wavelength 0.71073
_diffrn_reflns_av_R_equivalents 0.0257
_diffrn_reflns_av_sigmaI/netI 0.0175
_diffrn_reflns_limit_h_max 27
_diffrn_reflns_limit_h_min -24
_diffrn_reflns_limit_k_max 11
_diffrn_reflns_limit_k_min -17
_diffrn_reflns_limit_l_max 10
_diffrn_reflns_limit_l_min -6
_diffrn_reflns_number 17009
_diffrn_reflns_theta_full 28.00
_diffrn_reflns_theta_max 28.00
_diffrn_reflns_theta_min 2.66
_exptl_absorpt_coefficient_mu 0.099
_exptl_absorpt_correction_T_max 0.9710
_exptl_absorpt_correction_T_min 0.9078
_exptl_absorpt_correction_type multi-scan
_exptl_absorpt_process_details 'SADABS (Sheldrick, 2003)'
_exptl_crystal_colour colorless
_exptl_crystal_density_diffrn 1.199
_exptl_crystal_density_meas ?
_exptl_crystal_density_method 'not measured'
_exptl_crystal_description cylinder
_exptl_crystal_F_000 1024
_exptl_crystal_size_mid 0.30
_exptl_crystal_size_min 0.30
_refine_diff_density_max 0.135
_refine_diff_density_min -0.127
_refine_diff_density_rms 0.026
_refine_ls_extinction_method none
_refine_ls_goodness_of_fit_ref 1.046
_refine_ls_hydrogen_treatment constr
_refine_ls_matrix_type full
_refine_ls_number_parameters 298
_refine_ls_number_reflns 3048
_refine_ls_number_restraints 1
_refine_ls_restrained_S_all 1.046
_refine_ls_R_factor_all 0.0282
_refine_ls_R_factor_gt 0.0245
_refine_ls_shift/su_max 0.000
_refine_ls_shift/su_mean 0.000
_refine_ls_structure_factor_coef Fsqd
_refine_ls_weighting_details 'calc w=1/[\s^2^(Fo^2^)+(0.0300P)^2^+0.2000P] where P=(Fo^2^+2Fc^2^)/3'
_refine_ls_weighting_scheme calc
_refine_ls_wR_factor_gt 0.0566
_refine_ls_wR_factor_ref 0.0584
_reflns_number_gt 2831
_reflns_number_total 3048
_reflns_threshold_expression I>2\s(I)
_cod_data_source_file cg200547k_si_002.cif
_cod_data_source_block 2
_cod_depositor_comments
;
The following automatic conversions were performed:

'_symmetry_cell_setting' value 'Orthorhombic' changed to
'orthorhombic' according to
/home/saulius/struct/CIF-dictionaries/cif_core.dic dictionary named
'cif_core.dic' version 2.4.1 from 2010-06-29.

Automatic conversion script
Id: cif_fix_values 1715 2011-07-08 13:25:40Z adriana 

The following automatic conversions were performed:

'_exptl_crystal_density_meas' value 'not measured' was changed to '?'
- the value is perceived as not measured.

Automatic conversion script
Id: cif_fix_values 3008 2015-01-20 13:52:24Z robertas 
;
_cod_original_sg_symbol_Hall 'P 2c -2n '
_cod_database_code 4500957

loop_
_symmetry_equiv_pos_as_xyz
'x, y, z'
'-x, -y, z+1/2'
'x+1/2, -y+1/2, z'
'-x+1/2, y+1/2, z+1/2'

loop_
_atom_site_label
_atom_site_type_symbol
_atom_site_fract_x
_atom_site_fract_y
_atom_site_fract_z
_atom_site_U_iso_or_equiv
_atom_site_adp_type
_atom_site_occupancy
_atom_site_symmetry_multiplicity
_atom_site_calc_flag
_atom_site_refinement_flags
O1A O 0.35116(6) 0.95587(8) -0.08686(14) 0.0323(3) Uani 1 1 d .
O2A O 0.43707(5) 0.99092(7) 0.05158(14) 0.0287(3) Uani 1 1 d .
O3A O 0.34741(5) 0.96087(7) 0.15558(13) 0.0252(3) Uani 1 1 d .
C1A C 0.37615(7) 0.96781(9) 0.0279(2) 0.0241(3) Uani 1 1 d .
C2A C 0.47610(8) 0.99877(12) -0.0765(2) 0.0355(4) Uani 1 1 d .
H2AA H 0.4585 1.0499 -0.1419 0.043 Uiso 1 1 calc R
H2AB H 0.4772 0.9343 -0.1280 0.043 Uiso 1 1 calc R
C3A C 0.54212(9) 1.02743(15) -0.0286(3) 0.0472(5) Uani 1 1 d .
H3AA H 0.5706 1.0307 -0.1121 0.071 Uiso 1 1 calc R
H3AB H 0.5583 0.9776 0.0392 0.071 Uiso 1 1 calc R
H3AC H 0.5406 1.0926 0.0185 0.071 Uiso 1 1 calc R
C4A C 0.27899(7) 0.94314(11) 0.1493(2) 0.0274(4) Uani 1 1 d .
H4AA H 0.2701 0.8784 0.1027 0.033 Uiso 1 1 calc R
H4AB H 0.2577 0.9962 0.0932 0.033 Uiso 1 1 calc R
C5A C 0.25480(8) 0.94282(13) 0.3006(2) 0.0332(4) Uani 1 1 d .
H5AA H 0.2085 0.9315 0.3006 0.050 Uiso 1 1 calc R
H5AB H 0.2641 1.0071 0.3457 0.050 Uiso 1 1 calc R
H5AC H 0.2760 0.8897 0.3547 0.050 Uiso 1 1 calc R
O1B O 0.19575(5) 0.67899(8) 0.51857(14) 0.0313(3) Uani 1 1 d .
O2B O 0.13169(5) 0.71999(7) 0.33216(13) 0.0254(3) Uani 1 1 d .
O3B O 0.09439(5) 0.73349(7) 0.54704(13) 0.0264(3) Uani 1 1 d .
C1B C 0.14575(7) 0.70787(10) 0.47068(19) 0.0231(3) Uani 1 1 d .
C2B C 0.18122(7) 0.68891(11) 0.2319(2) 0.0280(4) Uani 1 1 d .
H2BA H 0.1887 0.6164 0.2400 0.034 Uiso 1 1 calc R
H2BB H 0.2218 0.7239 0.2530 0.034 Uiso 1 1 calc R
C3B C 0.15836(7) 0.71455(13) 0.0840(2) 0.0321(4) Uani 1 1 d .
H3BA H 0.1908 0.6950 0.0135 0.048 Uiso 1 1 calc R
H3BB H 0.1509 0.7864 0.0776 0.048 Uiso 1 1 calc R
H3BC H 0.1184 0.6790 0.0642 0.048 Uiso 1 1 calc R
C4B C 0.10083(7) 0.72265(11) 0.70089(19) 0.0269(4) Uani 1 1 d .
H4BA H 0.1365 0.7642 0.7369 0.032 Uiso 1 1 calc R
H4BB H 0.1095 0.6524 0.7261 0.032 Uiso 1 1 calc R
C5B C 0.03861(8) 0.75597(12) 0.7656(2) 0.0329(4) Uani 1 1 d .
H5BA H 0.0406 0.7487 0.8702 0.049 Uiso 1 1 calc R
H5BB H 0.0037 0.7150 0.7277 0.049 Uiso 1 1 calc R
H5BC H 0.0310 0.8259 0.7411 0.049 Uiso 1 1 calc R
O1C O 0.38074(5) 0.47286(9) 0.52491(15) 0.0326(3) Uani 1 1 d .
O2C O 0.36496(5) 0.48223(7) 0.28499(13) 0.0248(2) Uani 1 1 d .
O3C O 0.45954(5) 0.50843(7) 0.36570(13) 0.0250(2) Uani 1 1 d .
C1C C 0.39976(7) 0.48645(9) 0.4046(2) 0.0225(3) Uani 1 1 d .
C2C C 0.29687(7) 0.46396(10) 0.30608(19) 0.0240(3) Uani 1 1 d .
H2CA H 0.2770 0.5202 0.3583 0.029 Uiso 1 1 calc R
H2CB H 0.2903 0.4024 0.3625 0.029 Uiso 1 1 calc R
C3C C 0.26776(7) 0.45345(11) 0.15969(19) 0.0263(3) Uani 1 1 d .
H3CA H 0.2217 0.4418 0.1690 0.039 Uiso 1 1 calc R
H3CB H 0.2875 0.3971 0.1097 0.039 Uiso 1 1 calc R
H3CC H 0.2751 0.5146 0.1047 0.039 Uiso 1 1 calc R
C4C C 0.50624(8) 0.50879(13) 0.4818(2) 0.0320(4) Uani 1 1 d .
H4CA H 0.5048 0.4450 0.5349 0.038 Uiso 1 1 calc R
H4CB H 0.4971 0.5636 0.5497 0.038 Uiso 1 1 calc R
C5C C 0.57070(7) 0.52301(11) 0.4143(2) 0.0322(4) Uani 1 1 d .
H5CA H 0.6038 0.5201 0.4887 0.048 Uiso 1 1 calc R
H5CB H 0.5722 0.5879 0.3665 0.048 Uiso 1 1 calc R
H5CC H 0.5782 0.4703 0.3436 0.048 Uiso 1 1 calc R
O1D O -0.18568(5) 0.80885(8) -0.01110(14) 0.0317(3) Uani 1 1 d .
O2D O -0.12174(4) 0.77244(7) -0.19993(13) 0.0243(2) Uani 1 1 d .
O3D O -0.08296(5) 0.75909(7) 0.01340(13) 0.0248(3) Uani 1 1 d .
C1D C -0.13559(7) 0.78266(10) -0.06092(19) 0.0234(4) Uani 1 1 d .
C2D C -0.17285(7) 0.79733(12) -0.29893(19) 0.0286(4) Uani 1 1 d .
H2DA H -0.1832 0.8691 -0.2927 0.034 Uiso 1 1 calc R
H2DB H -0.2118 0.7587 -0.2760 0.034 Uiso 1 1 calc R
C3D C -0.14931(7) 0.77185(12) -0.4462(2) 0.0321(4) Uani 1 1 d .
H3DA H -0.1818 0.7902 -0.5173 0.048 Uiso 1 1 calc R
H3DB H -0.1410 0.7002 -0.4520 0.048 Uiso 1 1 calc R
H3DC H -0.1097 0.8085 -0.4659 0.048 Uiso 1 1 calc R
C4D C -0.08708(7) 0.77382(11) 0.16747(19) 0.0268(4) Uani 1 1 d .
H4DA H -0.1204 0.7302 0.2092 0.032 Uiso 1 1 calc R
H4DB H -0.0979 0.8439 0.1896 0.032 Uiso 1 1 calc R
C5D C -0.02246(8) 0.74778(12) 0.2274(2) 0.0324(4) Uani 1 1 d .
H5DA H -0.0230 0.7558 0.3319 0.049 Uiso 1 1 calc R
H5DB H 0.0099 0.7920 0.1858 0.049 Uiso 1 1 calc R
H5DC H -0.0122 0.6786 0.2034 0.049 Uiso 1 1 calc R

loop_
_atom_site_aniso_label
_atom_site_aniso_U_11
_atom_site_aniso_U_22
_atom_site_aniso_U_33
_atom_site_aniso_U_23
_atom_site_aniso_U_13
_atom_site_aniso_U_12
O1A 0.0404(6) 0.0370(6) 0.0196(8) -0.0001(5) -0.0007(6) 0.0080(5)
O2A 0.0338(5) 0.0249(5) 0.0275(8) -0.0003(5) 0.0060(5) -0.0028(4)
O3A 0.0306(6) 0.0271(5) 0.0180(7) 0.0023(4) -0.0005(5) 0.0001(4)
C1A 0.0344(7) 0.0160(6) 0.0218(10) 0.0027(6) 0.0021(8) 0.0044(5)
C2A 0.0431(9) 0.0297(7) 0.0336(12) 0.0003(7) 0.0159(8) 0.0010(6)
C3A 0.0381(9) 0.0483(10) 0.0552(16) 0.0091(10) 0.0152(10) 0.0025(8)
C4A 0.0279(7) 0.0317(7) 0.0226(11) 0.0019(7) -0.0005(7) 0.0028(6)
C5A 0.0353(8) 0.0407(9) 0.0237(12) 0.0050(7) 0.0024(8) 0.0044(6)
O1B 0.0257(5) 0.0385(6) 0.0296(8) 0.0014(5) -0.0051(5) 0.0026(4)
O2B 0.0252(5) 0.0301(5) 0.0208(8) 0.0039(4) 0.0001(4) 0.0053(4)
O3B 0.0279(5) 0.0308(5) 0.0205(8) 0.0027(5) -0.0002(5) 0.0038(4)
C1B 0.0253(7) 0.0173(6) 0.0269(11) 0.0018(6) -0.0015(7) -0.0025(5)
C2B 0.0250(7) 0.0294(7) 0.0297(11) 0.0026(7) 0.0037(7) 0.0040(6)
C3B 0.0287(7) 0.0400(9) 0.0278(12) 0.0021(7) 0.0030(7) 0.0025(6)
C4B 0.0331(8) 0.0251(7) 0.0225(12) 0.0002(6) -0.0023(7) -0.0002(6)
C5B 0.0395(9) 0.0324(8) 0.0269(12) 0.0010(7) 0.0025(7) 0.0020(6)
O1C 0.0351(6) 0.0458(6) 0.0169(8) 0.0028(5) -0.0009(6) -0.0037(4)
O2C 0.0235(5) 0.0318(5) 0.0190(7) 0.0019(5) -0.0017(5) -0.0005(4)
O3C 0.0261(5) 0.0280(5) 0.0209(7) 0.0021(4) -0.0040(5) -0.0006(4)
C1C 0.0276(7) 0.0172(6) 0.0228(11) 0.0002(6) -0.0032(7) 0.0022(5)
C2C 0.0228(7) 0.0266(6) 0.0225(10) 0.0019(6) 0.0020(7) 0.0002(5)
C3C 0.0252(7) 0.0290(7) 0.0246(11) -0.0023(6) -0.0009(7) 0.0008(5)
C4C 0.0311(8) 0.0385(8) 0.0265(12) 0.0018(7) -0.0105(7) -0.0005(6)
C5C 0.0286(7) 0.0295(7) 0.0384(12) 0.0006(7) -0.0097(8) 0.0021(6)
O1D 0.0240(5) 0.0383(6) 0.0327(8) -0.0056(5) 0.0031(5) 0.0029(4)
O2D 0.0225(5) 0.0277(5) 0.0228(8) -0.0001(5) -0.0005(5) 0.0027(4)
O3D 0.0250(5) 0.0274(5) 0.0219(8) -0.0016(5) -0.0006(4) 0.0028(4)
C1D 0.0221(6) 0.0180(6) 0.0301(12) -0.0010(6) 0.0005(7) -0.0027(5)
C2D 0.0232(7) 0.0324(8) 0.0301(12) -0.0033(7) -0.0056(7) 0.0043(6)
C3D 0.0296(7) 0.0374(8) 0.0293(12) -0.0035(8) -0.0052(7) 0.0027(6)
C4D 0.0325(8) 0.0257(7) 0.0223(12) -0.0039(6) 0.0018(7) -0.0022(6)
C5D 0.0411(9) 0.0293(7) 0.0269(12) -0.0019(7) -0.0057(8) 0.0023(6)

loop_
_atom_type_symbol
_atom_type_description
_atom_type_scat_dispersion_real
_atom_type_scat_dispersion_imag
_atom_type_scat_source
C C 0.0033 0.0000 'International Tables Vol C Tables 4.2.6.8 and 6.1.1.4'
H H 0.0000 0.0000 'International Tables Vol C Tables 4.2.6.8 and 6.1.1.4'
O O 0.0106 0.0000 'International Tables Vol C Tables 4.2.6.8 and 6.1.1.4'

loop_
_geom_angle_atom_site_label_1
_geom_angle_atom_site_label_2
_geom_angle_atom_site_label_3
_geom_angle
C1A O2A C2A 114.84(15)
C1A O3A C4A 114.76(13)
O1A C1A O2A 126.55(16)
O1A C1A O3A 125.99(13)
O2A C1A O3A 107.46(15)
O2A C2A C3A 106.94(17)
O2A C2A H2AA 110.3
C3A C2A H2AA 110.3
O2A C2A H2AB 110.3
C3A C2A H2AB 110.3
H2AA C2A H2AB 108.6
C2A C3A H3AA 109.5
C2A C3A H3AB 109.5
H3AA C3A H3AB 109.5
C2A C3A H3AC 109.5
H3AA C3A H3AC 109.5
H3AB C3A H3AC 109.5
O3A C4A C5A 107.16(14)
O3A C4A H4AA 110.3
C5A C4A H4AA 110.3
O3A C4A H4AB 110.3
C5A C4A H4AB 110.3
H4AA C4A H4AB 108.5
C4A C5A H5AA 109.5
C4A C5A H5AB 109.5
H5AA C5A H5AB 109.5
C4A C5A H5AC 109.5
H5AA C5A H5AC 109.5
H5AB C5A H5AC 109.5
C1B O2B C2B 115.39(12)
C1B O3B C4B 115.31(12)
O1B C1B O3B 125.90(17)
O1B C1B O2B 126.21(15)
O3B C1B O2B 107.89(12)
O2B C2B C3B 107.26(12)
O2B C2B H2BA 110.3
C3B C2B H2BA 110.3
O2B C2B H2BB 110.3
C3B C2B H2BB 110.3
H2BA C2B H2BB 108.5
C2B C3B H3BA 109.5
C2B C3B H3BB 109.5
H3BA C3B H3BB 109.5
C2B C3B H3BC 109.5
H3BA C3B H3BC 109.5
H3BB C3B H3BC 109.5
O3B C4B C5B 106.67(13)
O3B C4B H4BA 110.4
C5B C4B H4BA 110.4
O3B C4B H4BB 110.4
C5B C4B H4BB 110.4
H4BA C4B H4BB 108.6
C4B C5B H5BA 109.5
C4B C5B H5BB 109.5
H5BA C5B H5BB 109.5
C4B C5B H5BC 109.5
H5BA C5B H5BC 109.5
H5BB C5B H5BC 109.5
C1C O2C C2C 115.32(13)
C1C O3C C4C 115.27(14)
O1C C1C O2C 126.32(13)
O1C C1C O3C 126.61(15)
O2C C1C O3C 107.06(15)
O2C C2C C3C 106.83(13)
O2C C2C H2CA 110.4
C3C C2C H2CA 110.4
O2C C2C H2CB 110.4
C3C C2C H2CB 110.4
H2CA C2C H2CB 108.6
C2C C3C H3CA 109.5
C2C C3C H3CB 109.5
H3CA C3C H3CB 109.5
C2C C3C H3CC 109.5
H3CA C3C H3CC 109.5
H3CB C3C H3CC 109.5
O3C C4C C5C 106.98(15)
O3C C4C H4CA 110.3
C5C C4C H4CA 110.3
O3C C4C H4CB 110.3
C5C C4C H4CB 110.3
H4CA C4C H4CB 108.6
C4C C5C H5CA 109.5
C4C C5C H5CB 109.5
H5CA C5C H5CB 109.5
C4C C5C H5CC 109.5
H5CA C5C H5CC 109.5
H5CB C5C H5CC 109.5
C1D O2D C2D 115.68(11)
C1D O3D C4D 115.50(12)
O1D C1D O2D 126.58(15)
O1D C1D O3D 126.01(16)
O2D C1D O3D 107.41(12)
O2D C2D C3D 106.72(12)
O2D C2D H2DA 110.4
C3D C2D H2DA 110.4
O2D C2D H2DB 110.4
C3D C2D H2DB 110.4
H2DA C2D H2DB 108.6
C2D C3D H3DA 109.5
C2D C3D H3DB 109.5
H3DA C3D H3DB 109.5
C2D C3D H3DC 109.5
H3DA C3D H3DC 109.5
H3DB C3D H3DC 109.5
O3D C4D C5D 106.38(13)
O3D C4D H4DA 110.5
C5D C4D H4DA 110.5
O3D C4D H4DB 110.5
C5D C4D H4DB 110.5
H4DA C4D H4DB 108.6
C4D C5D H5DA 109.5
C4D C5D H5DB 109.5
H5DA C5D H5DB 109.5
C4D C5D H5DC 109.5
H5DA C5D H5DC 109.5
H5DB C5D H5DC 109.5

loop_
_geom_bond_atom_site_label_1
_geom_bond_atom_site_label_2
_geom_bond_distance
O1A C1A 1.201(2)
O2A C1A 1.3291(18)
O2A C2A 1.449(2)
O3A C1A 1.335(2)
O3A C4A 1.4514(17)
C2A C3A 1.501(3)
C2A H2AA 0.9900
C2A H2AB 0.9900
C3A H3AA 0.9800
C3A H3AB 0.9800
C3A H3AC 0.9800
C4A C5A 1.498(3)
C4A H4AA 0.9900
C4A H4AB 0.9900
C5A H5AA 0.9800
C5A H5AB 0.9800
C5A H5AC 0.9800
O1B C1B 1.2010(17)
O2B C1B 1.333(2)
O2B C2B 1.4554(19)
O3B C1B 1.3331(18)
O3B C4B 1.447(2)
C2B C3B 1.498(3)
C2B H2BA 0.9900
C2B H2BB 0.9900
C3B H3BA 0.9800
C3B H3BB 0.9800
C3B H3BC 0.9800
C4B C5B 1.502(2)
C4B H4BA 0.9900
C4B H4BB 0.9900
C5B H5BA 0.9800
C5B H5BB 0.9800
C5B H5BC 0.9800
O1C C1C 1.203(2)
O2C C1C 1.332(2)
O2C C2C 1.4579(17)
O3C C1C 1.3344(18)
O3C C4C 1.457(2)
C2C C3C 1.500(2)
C2C H2CA 0.9900
C2C H2CB 0.9900
C3C H3CA 0.9800
C3C H3CB 0.9800
C3C H3CC 0.9800
C4C C5C 1.499(2)
C4C H4CA 0.9900
C4C H4CB 0.9900
C5C H5CA 0.9800
C5C H5CB 0.9800
C5C H5CC 0.9800
O1D C1D 1.1981(18)
O2D C1D 1.334(2)
O2D C2D 1.4504(18)
O3D C1D 1.3380(18)
O3D C4D 1.451(2)
C2D C3D 1.497(3)
C2D H2DA 0.9900
C2D H2DB 0.9900
C3D H3DA 0.9800
C3D H3DB 0.9800
C3D H3DC 0.9800
C4D C5D 1.503(2)
C4D H4DA 0.9900
C4D H4DB 0.9900
C5D H5DA 0.9800
C5D H5DB 0.9800
C5D H5DC 0.9800

loop_
_geom_torsion_atom_site_label_1
_geom_torsion_atom_site_label_2
_geom_torsion_atom_site_label_3
_geom_torsion_atom_site_label_4
_geom_torsion
C2A O2A C1A O1A -2.05(19)
C2A O2A C1A O3A 178.37(11)
C4A O3A C1A O1A -3.93(19)
C4A O3A C1A O2A 175.65(10)
C1A O2A C2A C3A 178.68(12)
C1A O3A C4A C5A -177.16(12)
C4B O3B C1B O1B -1.3(2)
C4B O3B C1B O2B 178.67(12)
C2B O2B C1B O1B 4.0(2)
C2B O2B C1B O3B -176.01(11)
C1B O2B C2B C3B -176.31(12)
C1B O3B C4B C5B 179.50(12)
C2C O2C C1C O1C 3.13(19)
C2C O2C C1C O3C -176.94(10)
C4C O3C C1C O1C 4.5(2)
C4C O3C C1C O2C -175.44(11)
C1C O2C C2C C3C -175.35(11)
C1C O3C C4C C5C 173.53(12)
C2D O2D C1D O1D 1.0(2)
C2D O2D C1D O3D -178.49(11)
C4D O3D C1D O1D -4.43(19)
C4D O3D C1D O2D 175.04(11)
C1D O2D C2D C3D -174.92(12)
C1D O3D C4D C5D -177.29(11)
